data_2013351
loop_
_publ_author_name
'Ni Jun'
'Li, Yi-Zhi'
'Xue Zheng'
'Chen, Hui-Lan'
'Wang, Zhi-Lin'

_publ_section_title
;Bis{4-[<i>N</i>,<i>N</i>-bis(2-cyanoethyl)amino]pyridine-\k<i>N</i>^1^}silver(I)
 perchlorate, with the perchlorate anion located in the cation cavity
;
_journal_issue 6
_journal_name_full 'Acta Crystallographica Section C'
_journal_page_first m201
_journal_page_last m203
_journal_paper_doi 10.1107/S0108270103007613
_journal_volume 59
_journal_year 2003
_chemical_formula_iupac '[Ag (C11 H12 N4)2] (Cl O4)'
_chemical_formula_moiety 'C22 H24 Ag N8 1+, Cl O4 1-'
_chemical_formula_sum 'C22 H24 Ag Cl N8 O4'
_chemical_formula_weight 607.81
_chemical_name_systematic
;
4-[N,N-bis(2-cyanoethyl)amino]pyridine silver(I) perchlorate
;
_space_group_IT_number 2
_symmetry_cell_setting triclinic
_symmetry_space_group_name_Hall '-P 1'
_symmetry_space_group_name_H-M 'P -1'
_atom_sites_solution_hydrogens geom
_atom_sites_solution_primary direct
_atom_sites_solution_secondary difmap
_cell_angle_alpha 76.390(10)
_cell_angle_beta 84.200(10)
_cell_angle_gamma 88.060(10)
_cell_formula_units_Z 4
_cell_length_a 9.221(2)
_cell_length_b 14.457(2)
_cell_length_c 19.897(2)
_cell_measurement_reflns_used 2238
_cell_measurement_temperature 293(2)
_cell_measurement_theta_max 22.33
_cell_measurement_theta_min 2.66
_cell_volume 2564.6(7)
_computing_cell_refinement 'SMART (Bruker, 2000)'
_computing_data_collection 'SMART (Bruker, 2000)'
_computing_data_reduction 'SAINT (Bruker, 2000)'
_computing_molecular_graphics SHELXTL
_computing_publication_material SHELXTL
_computing_structure_refinement SHELXTL
_computing_structure_solution 'SHELXTL (Bruker, 2000)'
_diffrn_ambient_temperature 293(2)
_diffrn_measured_fraction_theta_full 0.979
_diffrn_measured_fraction_theta_max 0.979
_diffrn_measurement_device_type 'Bruker Smart Apex CCD area detector'
_diffrn_measurement_method '\f and \w scans'
_diffrn_radiation_monochromator graphite
_diffrn_radiation_source 'sealed tube'
_diffrn_radiation_type MoK\a
_diffrn_radiation_wavelength 0.71073
_diffrn_reflns_av_R_equivalents 0.0176
_diffrn_reflns_av_sigmaI/netI 0.0458
_diffrn_reflns_limit_h_max 11
_diffrn_reflns_limit_h_min -11
_diffrn_reflns_limit_k_max 11
_diffrn_reflns_limit_k_min -17
_diffrn_reflns_limit_l_max 23
_diffrn_reflns_limit_l_min -24
_diffrn_reflns_number 13111
_diffrn_reflns_theta_full 25.00
_diffrn_reflns_theta_max 25.00
_diffrn_reflns_theta_min 1.58
_exptl_absorpt_coefficient_mu 0.935
_exptl_absorpt_correction_T_max 0.827
_exptl_absorpt_correction_T_min 0.762
_exptl_absorpt_correction_type empirical
_exptl_absorpt_process_details 'SADABS; Bruker, 2000'
_exptl_crystal_colour colorless
_exptl_crystal_density_diffrn 1.574
_exptl_crystal_density_method 'not measured'
_exptl_crystal_description block
_exptl_crystal_F_000 1232
_exptl_crystal_size_max 0.3
_exptl_crystal_size_mid 0.3
_exptl_crystal_size_min 0.2
_refine_diff_density_max 0.833
_refine_diff_density_min -0.978
_refine_ls_extinction_method none
_refine_ls_goodness_of_fit_ref 1.045
_refine_ls_hydrogen_treatment constr
_refine_ls_matrix_type full
_refine_ls_number_parameters 601
_refine_ls_number_reflns 8825
_refine_ls_number_restraints 0
_refine_ls_restrained_S_all 1.045
_refine_ls_R_factor_all 0.0667
_refine_ls_R_factor_gt 0.0439
_refine_ls_shift/su_max 0.000
_refine_ls_shift/su_mean 0.000
_refine_ls_structure_factor_coef Fsqd
_refine_ls_weighting_details 'calc w = 1/[\s^2^(Fo^2^)+(0.0418P)^2^+1.1404P] where P = (Fo^2^+2Fc^2^)/3'
_refine_ls_weighting_scheme calc
_refine_ls_wR_factor_gt 0.0980
_refine_ls_wR_factor_ref 0.1030
_reflns_number_gt 6422
_reflns_number_total 8825
_reflns_threshold_expression I>2\s(I)
_cod_data_source_file ob1118.cif
_cod_data_source_block I
_cod_depositor_comments
;
The following automatic conversions were performed:
'_symmetry_cell_setting' value 'Triclinic' changed to 'triclinic'
according to '/home/saulius/struct/CIF-dictionaries/cif_core.dic'
dictionary named 'cif_core.dic' version 2.4.1 from 2010-06-29.

Automatic conversion script
Id: cif_fix_enum 1527 2010-12-29 10:47:43Z saulius 

The following automatic conversions were performed:

'_symmetry_cell_setting' value 'Triclinic' changed to 'triclinic'
according to /home/saulius/struct/CIF-dictionaries/cif_core.dic
dictionary named 'cif_core.dic' version 2.4.1 from 2010-06-29.

Automatic conversion script
Id: cif_fix_values 1715 2011-07-08 13:25:40Z adriana 
;
_cod_original_sg_symbol_Hall '-P 1  '
_cod_original_sg_symbol_H-M 'P-1   '
_cod_database_code 2013351
_cod_database_fobs_code 2013351

loop_
_symmetry_equiv_pos_as_xyz
'x, y, z'
'-x, -y, -z'

loop_
_atom_site_label
_atom_site_fract_x
_atom_site_fract_y
_atom_site_fract_z
_atom_site_U_iso_or_equiv
_atom_site_adp_type
_atom_site_calc_flag
_atom_site_refinement_flags
_atom_site_occupancy
_atom_site_disorder_assembly
_atom_site_disorder_group
_atom_site_type_symbol
Ag1 0.53776(4) 0.84897(3) 0.247521(16) 0.05426(12) Uani d . 1 . . Ag
Ag2 0.97604(4) 0.65100(3) 0.774192(16) 0.05707(13) Uani d . 1 . . Ag
C1 0.5323(4) 0.8787(3) 0.3968(2) 0.0434(10) Uani d . 1 . . C
H1 0.5641 0.9392 0.3733 0.052 Uiso calc R 1 . . H
C2 0.5211(4) 0.8573(3) 0.4688(2) 0.0434(10) Uani d . 1 . . C
H2 0.5461 0.9023 0.4922 0.052 Uiso calc R 1 . . H
C3 0.4709(4) 0.7656(3) 0.5069(2) 0.0394(10) Uani d . 1 . . C
C4 0.4347(4) 0.7021(3) 0.4671(2) 0.0395(9) Uani d . 1 . . C
H4 0.4003 0.6417 0.4891 0.047 Uiso calc R 1 . . H
C5 0.4507(4) 0.7303(3) 0.3947(2) 0.0407(10) Uani d . 1 . . C
H5 0.4262 0.6872 0.3697 0.049 Uiso calc R 1 . . H
C12 0.4846(4) 0.8544(3) 0.09566(19) 0.0364(9) Uani d . 1 . . C
H12 0.3959 0.8281 0.1167 0.044 Uiso calc R 1 . . H
C13 0.5121(4) 0.8657(3) 0.02576(19) 0.0372(9) Uani d . 1 . . C
H13 0.4413 0.8484 0.0010 0.045 Uiso calc R 1 . . H
C14 0.6454(4) 0.9030(3) -0.01036(19) 0.0337(9) Uani d . 1 . . C
C15 0.7442(4) 0.9309(3) 0.03290(19) 0.0388(9) Uani d . 1 . . C
H15 0.8340 0.9572 0.0137 0.047 Uiso calc R 1 . . H
C16 0.7037(4) 0.9181(3) 0.1031(2) 0.0411(10) Uani d . 1 . . C
H16 0.7688 0.9381 0.1295 0.049 Uiso calc R 1 . . H
C6 0.4963(5) 0.8115(3) 0.6195(2) 0.0479(11) Uani d . 1 . . C
H6A 0.4459 0.7937 0.6658 0.057 Uiso calc R 1 . . H
H6B 0.4617 0.8741 0.5970 0.057 Uiso calc R 1 . . H
C7 0.6614(5) 0.8144(3) 0.6246(2) 0.0573(12) Uani d . 1 . . C
H7A 0.6961 0.7519 0.6473 0.069 Uiso calc R 1 . . H
H7B 0.7121 0.8319 0.5783 0.069 Uiso calc R 1 . . H
C8 0.6925(5) 0.8844(4) 0.6644(3) 0.0612(13) Uani d . 1 . . C
C9 0.4085(5) 0.6463(3) 0.6176(2) 0.0460(11) Uani d . 1 . . C
H9A 0.3163 0.6322 0.6041 0.055 Uiso d R 1 . . H
H9B 0.4004 0.6413 0.6668 0.055 Uiso d R 1 . . H
C10 0.5249(5) 0.5706(3) 0.6391(2) 0.0479(11) Uani d . 1 . . C
H10A 0.5910 0.5950 0.6657 0.058 Uiso calc R 1 . . H
H10B 0.4779 0.5152 0.6696 0.058 Uiso calc R 1 . . H
C11 0.6119(5) 0.5400(3) 0.5813(2) 0.0486(11) Uani d . 1 . . C
C17 0.8345(4) 0.9317(3) -0.1133(2) 0.0428(10) Uani d . 1 . . C
H17A 0.8550 0.8924 -0.1466 0.051 Uiso calc R 1 . . H
H17B 0.9014 0.9125 -0.0778 0.051 Uiso calc R 1 . . H
C18 0.8635(5) 1.0385(3) -0.1513(2) 0.0515(11) Uani d . 1 . . C
H18A 0.9492 1.0417 -0.1843 0.062 Uiso calc R 1 . . H
H18B 0.7814 1.0633 -0.1772 0.062 Uiso calc R 1 . . H
C19 0.8861(5) 1.0996(3) -0.1025(2) 0.0492(11) Uani d . 1 . . C
C20 0.5745(4) 0.8995(3) -0.1267(2) 0.0420(10) Uani d . 1 . . C
H20A 0.5912 0.9461 -0.1705 0.050 Uiso calc R 1 . . H
H20B 0.4778 0.9114 -0.1061 0.050 Uiso calc R 1 . . H
C21 0.5787(5) 0.7987(3) -0.1413(2) 0.0496(11) Uani d . 1 . . C
H21A 0.5256 0.8005 -0.1812 0.059 Uiso calc R 1 . . H
H21B 0.6792 0.7821 -0.1533 0.059 Uiso calc R 1 . . H
C22 0.5168(6) 0.7235(3) -0.0828(2) 0.0560(12) Uani d . 1 . . C
C23 0.9650(5) 0.6777(3) 0.9217(2) 0.0461(11) Uani d . 1 . . C
H23 1.0219 0.7297 0.8988 0.055 Uiso calc R 1 . . H
C24 0.9167(4) 0.6712(3) 0.99213(19) 0.0391(9) Uani d . 1 . . C
H24 0.9403 0.7174 1.0146 0.047 Uiso calc R 1 . . H
C25 0.8291(4) 0.5898(3) 1.02835(19) 0.0375(9) Uani d . 1 . . C
C26 0.8037(4) 0.5221(3) 0.9895(2) 0.0382(9) Uani d . 1 . . C
H26 0.7526 0.4669 1.0107 0.046 Uiso calc R 1 . . H
C27 0.8551(4) 0.5389(3) 0.9203(2) 0.0421(10) Uani d . 1 . . C
H27 0.8328 0.4945 0.8959 0.051 Uiso calc R 1 . . H
C34 1.0597(5) 0.7668(3) 0.6260(2) 0.0459(11) Uani d . 1 . . C
H34 1.0911 0.8087 0.6503 0.055 Uiso calc R 1 . . H
C35 1.0734(4) 0.7962(3) 0.5533(2) 0.0427(10) Uani d . 1 . . C
H35 1.1077 0.8566 0.5313 0.051 Uiso calc R 1 . . H
C36 1.0339(4) 0.7321(3) 0.51331(19) 0.0403(10) Uani d . 1 . . C
C37 0.9803(5) 0.6406(3) 0.5548(2) 0.0455(10) Uani d . 1 . . C
H37 0.9524 0.5944 0.5332 0.055 Uiso calc R 1 . . H
C38 0.9713(5) 0.6228(3) 0.6263(2) 0.0498(11) Uani d . 1 . . C
H38 0.9385 0.5633 0.6512 0.060 Uiso calc R 1 . . H
C28 0.6938(5) 0.4972(3) 1.1372(2) 0.0460(11) Uani d . 1 . . C
H28A 0.7035 0.4905 1.1862 0.055 Uiso calc R 1 . . H
H28B 0.7347 0.4405 1.1241 0.055 Uiso calc R 1 . . H
C29 0.5302(5) 0.5065(3) 1.1247(2) 0.0471(11) Uani d . 1 . . C
H29A 0.4942 0.5690 1.1286 0.056 Uiso calc R 1 . . H
H29B 0.5189 0.5003 1.0780 0.056 Uiso calc R 1 . . H
C30 0.4438(5) 0.4327(3) 1.1755(2) 0.0505(12) Uani d . 1 . . C
C31 0.7726(4) 0.6607(3) 1.1305(2) 0.0428(10) Uani d . 1 . . C
H31A 0.6855 0.6563 1.1628 0.051 Uiso calc R 1 . . H
H31B 0.7672 0.7201 1.0959 0.051 Uiso calc R 1 . . H
C32 0.9082(5) 0.6623(3) 1.1706(2) 0.0504(11) Uani d . 1 . . C
H32A 0.9199 0.6007 1.2021 0.060 Uiso calc R 1 . . H
H32B 0.9948 0.6740 1.1379 0.060 Uiso calc R 1 . . H
C33 0.8936(5) 0.7356(3) 1.2098(2) 0.0496(11) Uani d . 1 . . C
C39 1.0031(5) 0.6828(3) 0.4051(2) 0.0499(11) Uani d . 1 . . C
H39A 1.0382 0.6203 0.4274 0.060 Uiso calc R 1 . . H
H39B 1.0494 0.6992 0.3579 0.060 Uiso calc R 1 . . H
C40 0.8382(5) 0.6796(3) 0.4032(2) 0.0544(12) Uani d . 1 . . C
H40A 0.7916 0.6634 0.4503 0.065 Uiso calc R 1 . . H
H40B 0.8029 0.7420 0.3806 0.065 Uiso calc R 1 . . H
C41 0.7976(6) 0.6071(4) 0.3645(3) 0.0628(13) Uani d . 1 . . C
C42 1.1048(5) 0.8455(3) 0.4003(2) 0.0470(11) Uani d . 1 . . C
H42A 1.1700 0.8330 0.3620 0.056 Uiso calc R 1 . . H
H42B 1.1622 0.8728 0.4289 0.056 Uiso calc R 1 . . H
C43 0.9903(5) 0.9193(3) 0.3707(2) 0.0538(12) Uani d . 1 . . C
H43A 1.0396 0.9741 0.3404 0.065 Uiso calc R 1 . . H
H43B 0.9309 0.8920 0.3429 0.065 Uiso calc R 1 . . H
C44 0.8975(5) 0.9502(3) 0.4238(3) 0.0543(12) Uani d . 1 . . C
N1 0.5002(4) 0.8175(2) 0.35835(16) 0.0399(8) Uani d . 1 . . N
N2 0.4633(4) 0.7409(2) 0.57875(16) 0.0446(8) Uani d . 1 . . N
N3 0.7106(6) 0.9386(4) 0.6962(2) 0.0874(15) Uani d . 1 . . N
N4 0.6766(5) 0.5155(3) 0.5373(2) 0.0657(11) Uani d . 1 . . N
N5 0.5785(4) 0.8792(2) 0.13680(16) 0.0412(8) Uani d . 1 . . N
N6 0.6825(3) 0.9137(2) -0.08030(16) 0.0369(8) Uani d . 1 . . N
N7 0.9059(4) 1.1438(3) -0.0644(2) 0.0590(10) Uani d . 1 . . N
N8 0.4748(6) 0.6645(3) -0.0383(2) 0.0814(14) Uani d . 1 . . N
N9 0.9354(4) 0.6149(2) 0.88488(17) 0.0468(9) Uani d . 1 . . N
N10 0.7759(4) 0.5817(2) 1.09634(16) 0.0421(8) Uani d . 1 . . N
N11 0.3764(5) 0.3743(3) 1.21703(19) 0.0634(11) Uani d . 1 . . N
N12 0.8767(4) 0.7938(3) 1.2410(2) 0.0597(11) Uani d . 1 . . N
N13 1.0061(4) 0.6847(2) 0.66301(16) 0.0452(9) Uani d . 1 . . N
N14 1.0443(4) 0.7527(2) 0.44280(16) 0.0425(8) Uani d . 1 . . N
N15 0.7727(5) 0.5546(3) 0.3337(2) 0.0711(13) Uani d . 1 . . N
N16 0.8238(5) 0.9759(3) 0.4662(3) 0.0760(13) Uani d . 1 . . N
Cl2 0.20629(14) 0.86994(10) 0.77829(7) 0.0678(3) Uani d . 1 . . Cl
O5 0.2578(3) 0.7736(2) 0.77718(16) 0.0678(3) Uani d . 1 . . O
O6 0.2955(4) 0.9367(2) 0.73160(17) 0.0678(3) Uani d . 1 . . O
O7 0.0561(4) 0.8739(2) 0.76139(17) 0.0678(3) Uani d . 1 . . O
O8 0.2031(3) 0.8823(2) 0.84745(17) 0.0678(3) Uani d . 1 . . O
Cl1 0.71035(12) 0.34676(8) 0.76277(6) 0.0525(2) Uani d . 1 . . Cl
O1 0.7497(3) 0.2514(2) 0.75398(15) 0.0525(2) Uani d . 1 . . O
O2 0.7961(3) 0.4156(2) 0.71250(15) 0.0525(2) Uani d . 1 . . O
O3 0.5571(3) 0.3632(2) 0.75459(15) 0.0525(2) Uani d . 1 . . O
O4 0.7356(3) 0.3526(2) 0.83252(15) 0.0525(2) Uani d . 1 . . O

loop_
_atom_site_aniso_label
_atom_site_aniso_U_11
_atom_site_aniso_U_22
_atom_site_aniso_U_33
_atom_site_aniso_U_12
_atom_site_aniso_U_13
_atom_site_aniso_U_23
Ag1 0.0691(3) 0.0643(2) 0.02670(18) 0.00383(18) -0.00010(16) -0.00761(15)
Ag2 0.0653(3) 0.0747(3) 0.02777(19) 0.00534(19) 0.00058(16) -0.00810(16)
C1 0.055(3) 0.037(2) 0.034(2) -0.004(2) 0.003(2) -0.0028(19)
C2 0.056(3) 0.041(2) 0.035(2) -0.008(2) -0.005(2) -0.0090(18)
C3 0.045(2) 0.040(2) 0.035(2) -0.0058(19) -0.0027(19) -0.0123(18)
C4 0.043(2) 0.036(2) 0.042(2) -0.0013(18) -0.0033(19) -0.0132(18)
C5 0.047(3) 0.040(2) 0.040(2) 0.0013(19) -0.0037(19) -0.0184(19)
C12 0.036(2) 0.038(2) 0.035(2) -0.0001(17) -0.0004(18) -0.0074(18)
C13 0.042(2) 0.036(2) 0.035(2) 0.0013(18) -0.0041(18) -0.0098(17)
C14 0.039(2) 0.033(2) 0.031(2) -0.0012(17) -0.0029(18) -0.0109(17)
C15 0.043(2) 0.039(2) 0.035(2) -0.0095(18) -0.0067(18) -0.0053(18)
C16 0.048(3) 0.039(2) 0.036(2) -0.0060(19) -0.0075(19) -0.0047(18)
C6 0.054(3) 0.053(3) 0.037(2) -0.009(2) -0.001(2) -0.011(2)
C7 0.057(3) 0.065(3) 0.047(3) -0.011(2) -0.001(2) -0.007(2)
C8 0.065(3) 0.066(3) 0.053(3) -0.017(3) -0.007(3) -0.011(3)
C9 0.055(3) 0.047(3) 0.034(2) -0.008(2) -0.005(2) -0.0024(19)
C10 0.060(3) 0.045(3) 0.039(2) -0.012(2) -0.004(2) -0.008(2)
C11 0.059(3) 0.039(3) 0.047(3) -0.014(2) -0.004(2) -0.006(2)
C17 0.040(2) 0.044(3) 0.042(2) -0.0062(19) 0.0083(19) -0.0073(19)
C18 0.047(3) 0.053(3) 0.046(3) -0.008(2) 0.010(2) 0.000(2)
C19 0.041(3) 0.046(3) 0.052(3) -0.004(2) 0.006(2) 0.002(2)
C20 0.047(3) 0.042(2) 0.038(2) 0.0036(19) -0.0032(19) -0.0125(19)
C21 0.066(3) 0.041(3) 0.042(2) -0.002(2) -0.008(2) -0.011(2)
C22 0.081(4) 0.038(3) 0.050(3) -0.005(2) -0.005(3) -0.014(2)
C23 0.052(3) 0.048(3) 0.035(2) -0.010(2) -0.001(2) -0.003(2)
C24 0.043(2) 0.040(2) 0.034(2) -0.0046(19) -0.0011(18) -0.0088(18)
C25 0.040(2) 0.042(2) 0.032(2) -0.0042(18) -0.0008(18) -0.0124(18)
C26 0.038(2) 0.038(2) 0.040(2) -0.0015(18) -0.0015(18) -0.0113(18)
C27 0.043(2) 0.046(3) 0.037(2) 0.000(2) -0.0040(19) -0.0093(19)
C34 0.058(3) 0.049(3) 0.037(2) -0.010(2) -0.008(2) -0.019(2)
C35 0.055(3) 0.041(2) 0.033(2) -0.010(2) -0.0046(19) -0.0090(18)
C36 0.051(3) 0.042(2) 0.029(2) -0.0074(19) -0.0050(19) -0.0094(18)
C37 0.059(3) 0.042(3) 0.034(2) -0.008(2) -0.004(2) -0.0063(19)
C38 0.063(3) 0.047(3) 0.036(2) -0.006(2) -0.009(2) 0.000(2)
C28 0.055(3) 0.044(3) 0.039(2) -0.013(2) 0.007(2) -0.0134(19)
C29 0.056(3) 0.045(3) 0.044(3) -0.016(2) 0.011(2) -0.022(2)
C30 0.064(3) 0.058(3) 0.037(2) -0.019(2) 0.009(2) -0.029(2)
C31 0.046(3) 0.044(2) 0.039(2) -0.0022(19) 0.002(2) -0.0154(19)
C32 0.053(3) 0.051(3) 0.047(3) -0.002(2) -0.001(2) -0.012(2)
C33 0.054(3) 0.052(3) 0.044(3) -0.011(2) -0.010(2) -0.011(2)
C39 0.061(3) 0.054(3) 0.036(2) -0.007(2) -0.003(2) -0.013(2)
C40 0.057(3) 0.062(3) 0.043(3) -0.004(2) 0.000(2) -0.013(2)
C41 0.065(3) 0.065(4) 0.055(3) -0.015(3) -0.009(3) -0.004(3)
C42 0.054(3) 0.046(3) 0.037(2) -0.012(2) 0.005(2) -0.0058(19)
C43 0.057(3) 0.050(3) 0.050(3) -0.019(2) -0.004(2) -0.001(2)
C44 0.050(3) 0.051(3) 0.058(3) -0.017(2) -0.002(3) -0.003(2)
N1 0.047(2) 0.046(2) 0.0271(17) -0.0007(16) 0.0005(15) -0.0118(15)
N2 0.052(2) 0.048(2) 0.0338(19) -0.0103(17) -0.0022(16) -0.0103(16)
N3 0.105(4) 0.093(4) 0.078(3) -0.027(3) -0.011(3) -0.041(3)
N4 0.075(3) 0.051(3) 0.068(3) -0.007(2) 0.003(2) -0.011(2)
N5 0.048(2) 0.042(2) 0.0318(18) -0.0006(16) -0.0010(16) -0.0070(15)
N6 0.0386(19) 0.0396(19) 0.0330(18) -0.0042(15) -0.0003(15) -0.0103(14)
N7 0.055(3) 0.052(3) 0.068(3) -0.0058(19) -0.003(2) -0.013(2)
N8 0.126(4) 0.053(3) 0.068(3) -0.012(3) 0.006(3) -0.024(2)
N9 0.055(2) 0.052(2) 0.0335(19) -0.0009(18) -0.0027(17) -0.0099(17)
N10 0.050(2) 0.043(2) 0.0343(19) -0.0096(16) 0.0042(16) -0.0137(15)
N11 0.079(3) 0.070(3) 0.042(2) -0.027(2) 0.015(2) -0.020(2)
N12 0.073(3) 0.061(3) 0.046(2) -0.022(2) -0.009(2) -0.011(2)
N13 0.057(2) 0.049(2) 0.0305(19) -0.0063(18) -0.0016(17) -0.0100(17)
N14 0.056(2) 0.044(2) 0.0281(18) -0.0104(16) -0.0011(16) -0.0094(15)
N15 0.092(3) 0.059(3) 0.066(3) -0.030(2) -0.020(2) -0.012(2)
N16 0.071(3) 0.069(3) 0.087(4) -0.031(2) 0.009(3) -0.018(3)
Cl2 0.0657(7) 0.0775(7) 0.0603(6) -0.0101(5) 0.0057(5) -0.0196(5)
O5 0.0657(7) 0.0775(7) 0.0603(6) -0.0101(5) 0.0057(5) -0.0196(5)
O6 0.0657(7) 0.0775(7) 0.0603(6) -0.0101(5) 0.0057(5) -0.0196(5)
O7 0.0657(7) 0.0775(7) 0.0603(6) -0.0101(5) 0.0057(5) -0.0196(5)
O8 0.0657(7) 0.0775(7) 0.0603(6) -0.0101(5) 0.0057(5) -0.0196(5)
Cl1 0.0508(5) 0.0519(5) 0.0518(5) 0.0007(4) 0.0035(4) -0.0094(4)
O1 0.0508(5) 0.0519(5) 0.0518(5) 0.0007(4) 0.0035(4) -0.0094(4)
O2 0.0508(5) 0.0519(5) 0.0518(5) 0.0007(4) 0.0035(4) -0.0094(4)
O3 0.0508(5) 0.0519(5) 0.0518(5) 0.0007(4) 0.0035(4) -0.0094(4)
O4 0.0508(5) 0.0519(5) 0.0518(5) 0.0007(4) 0.0035(4) -0.0094(4)

loop_
_atom_type_symbol
_atom_type_description
_atom_type_scat_dispersion_real
_atom_type_scat_dispersion_imag
_atom_type_scat_source
C C 0.0033 0.0016 'International Tables Vol C Tables 4.2.6.8 and 6.1.1.4'
H H 0.0000 0.0000 'International Tables Vol C Tables 4.2.6.8 and 6.1.1.4'
N N 0.0061 0.0033 'International Tables Vol C Tables 4.2.6.8 and 6.1.1.4'
O O 0.0106 0.0060 'International Tables Vol C Tables 4.2.6.8 and 6.1.1.4'
Cl Cl 0.1484 0.1585 'International Tables Vol C Tables 4.2.6.8 and 6.1.1.4'
Ag Ag -0.8971 1.1015 'International Tables Vol C Tables 4.2.6.8 and 6.1.1.4'

loop_
_geom_angle_atom_site_label_1
_geom_angle_atom_site_label_2
_geom_angle_atom_site_label_3
_geom_angle
_geom_angle_publ_flag
N1 Ag1 N5 179.10(13) yes
N9 Ag2 N13 177.12(13) yes
N1 C1 C2 124.4(4) ?
N1 C1 H1 117.8 ?
C2 C1 H1 117.8 ?
C1 C2 C3 119.5(4) ?
C1 C2 H2 120.2 ?
C3 C2 H2 120.2 ?
N2 C3 C4 122.7(4) ?
N2 C3 C2 120.9(3) ?
C4 C3 C2 116.3(4) ?
C5 C4 C3 119.7(4) ?
C5 C4 H4 120.1 ?
C3 C4 H4 120.1 ?
N1 C5 C4 123.9(4) ?
N1 C5 H5 118.1 ?
C4 C5 H5 118.1 ?
N5 C12 C13 124.2(4) ?
N5 C12 H12 117.9 ?
C13 C12 H12 117.9 ?
C12 C13 C14 121.8(4) ?
C12 C13 H13 119.1 ?
C14 C13 H13 119.1 ?
N6 C14 C13 125.1(3) ?
N6 C14 C15 120.8(3) ?
C13 C14 C15 114.1(3) ?
C16 C15 C14 119.2(4) ?
C16 C15 H15 120.4 ?
C14 C15 H15 120.4 ?
N5 C16 C15 125.7(4) ?
N5 C16 H16 117.2 ?
C15 C16 H16 117.2 ?
N2 C6 C7 110.3(3) ?
N2 C6 H6A 109.6 ?
C7 C6 H6A 109.6 ?
N2 C6 H6B 109.6 ?
C7 C6 H6B 109.6 ?
H6A C6 H6B 108.1 ?
C8 C7 C6 109.8(4) ?
C8 C7 H7A 109.7 ?
C6 C7 H7A 109.7 ?
C8 C7 H7B 109.7 ?
C6 C7 H7B 109.7 ?
H7A C7 H7B 108.2 ?
N3 C8 C7 177.1(6) ?
N2 C9 C10 115.7(3) ?
N2 C9 H9A 112.2 ?
C10 C9 H9A 123.1 ?
N2 C9 H9B 111.2 ?
C10 C9 H9B 79.8 ?
H9A C9 H9B 109.5 ?
C11 C10 C9 115.4(4) ?
C11 C10 H10A 108.4 ?
C9 C10 H10A 108.4 ?
C11 C10 H10B 108.4 ?
C9 C10 H10B 108.4 ?
H10A C10 H10B 107.5 ?
N4 C11 C10 178.9(5) ?
N6 C17 C18 113.7(3) ?
N6 C17 H17A 108.8 ?
C18 C17 H17A 108.8 ?
N6 C17 H17B 108.8 ?
C18 C17 H17B 108.8 ?
H17A C17 H17B 107.7 ?
C19 C18 C17 112.8(4) ?
C19 C18 H18A 109.0 ?
C17 C18 H18A 109.0 ?
C19 C18 H18B 109.0 ?
C17 C18 H18B 109.0 ?
H18A C18 H18B 107.8 ?
N7 C19 C18 177.8(5) ?
N6 C20 C21 114.1(3) ?
N6 C20 H20A 108.7 ?
C21 C20 H20A 108.7 ?
N6 C20 H20B 108.7 ?
C21 C20 H20B 108.7 ?
H20A C20 H20B 107.6 ?
C22 C21 C20 114.5(4) ?
C22 C21 H21A 108.6 ?
C20 C21 H21A 108.6 ?
C22 C21 H21B 108.6 ?
C20 C21 H21B 108.6 ?
H21A C21 H21B 107.6 ?
N8 C22 C21 177.3(6) ?
N9 C23 C24 125.3(4) ?
N9 C23 H23 117.3 ?
C24 C23 H23 117.3 ?
C23 C24 C25 117.7(4) ?
C23 C24 H24 121.2 ?
C25 C24 H24 121.2 ?
N10 C25 C26 123.8(4) ?
N10 C25 C24 119.9(3) ?
C26 C25 C24 116.3(3) ?
C27 C26 C25 119.6(4) ?
C27 C26 H26 120.2 ?
C25 C26 H26 120.2 ?
N9 C27 C26 125.2(4) ?
N9 C27 H27 117.4 ?
C26 C27 H27 117.4 ?
N13 C34 C35 125.8(4) ?
N13 C34 H34 117.1 ?
C35 C34 H34 117.1 ?
C34 C35 C36 119.2(4) ?
C34 C35 H35 120.4 ?
C36 C35 H35 120.4 ?
N14 C36 C35 124.2(4) ?
N14 C36 C37 121.5(3) ?
C35 C36 C37 114.3(3) ?
C38 C37 C36 119.5(4) ?
C38 C37 H37 120.2 ?
C36 C37 H37 120.2 ?
N13 C38 C37 125.3(4) ?
N13 C38 H38 117.3 ?
C37 C38 H38 117.3 ?
N10 C28 C29 111.1(3) ?
N10 C28 H28A 109.4 ?
C29 C28 H28A 109.4 ?
N10 C28 H28B 109.4 ?
C29 C28 H28B 109.4 ?
H28A C28 H28B 108.0 ?
C30 C29 C28 110.9(4) ?
C30 C29 H29A 109.5 ?
C28 C29 H29A 109.5 ?
C30 C29 H29B 109.5 ?
C28 C29 H29B 109.5 ?
H29A C29 H29B 108.1 ?
N11 C30 C29 178.7(4) ?
N10 C31 C32 112.9(3) ?
N10 C31 H31A 109.0 ?
C32 C31 H31A 109.0 ?
N10 C31 H31B 109.0 ?
C32 C31 H31B 109.0 ?
H31A C31 H31B 107.8 ?
C33 C32 C31 111.1(4) ?
C33 C32 H32A 109.4 ?
C31 C32 H32A 109.4 ?
C33 C32 H32B 109.4 ?
C31 C32 H32B 109.4 ?
H32A C32 H32B 108.0 ?
N12 C33 C32 177.6(5) ?
N14 C39 C40 111.9(4) ?
N14 C39 H39A 109.2 ?
C40 C39 H39A 109.2 ?
N14 C39 H39B 109.2 ?
C40 C39 H39B 109.2 ?
H39A C39 H39B 107.9 ?
C41 C40 C39 111.3(4) ?
C41 C40 H40A 109.4 ?
C39 C40 H40A 109.4 ?
C41 C40 H40B 109.4 ?
C39 C40 H40B 109.4 ?
H40A C40 H40B 108.0 ?
N15 C41 C40 176.9(6) ?
N14 C42 C43 115.0(3) ?
N14 C42 H42A 108.5 ?
C43 C42 H42A 108.5 ?
N14 C42 H42B 108.5 ?
C43 C42 H42B 108.5 ?
H42A C42 H42B 107.5 ?
C44 C43 C42 112.8(4) ?
C44 C43 H43A 109.0 ?
C42 C43 H43A 109.0 ?
C44 C43 H43B 109.0 ?
C42 C43 H43B 109.0 ?
H43A C43 H43B 107.8 ?
N16 C44 C43 179.2(5) ?
C1 N1 C5 116.1(3) ?
C1 N1 Ag1 123.1(3) ?
C5 N1 Ag1 120.7(3) ?
C3 N2 C9 120.4(3) ?
C3 N2 C6 121.3(3) ?
C9 N2 C6 118.1(3) ?
C16 N5 C12 115.0(3) ?
C16 N5 Ag1 122.3(3) ?
C12 N5 Ag1 122.6(3) ?
C14 N6 C20 121.2(3) ?
C14 N6 C17 123.0(3) ?
C20 N6 C17 115.7(3) ?
C23 N9 C27 115.7(3) ?
C23 N9 Ag2 120.0(3) ?
C27 N9 Ag2 123.1(3) ?
C25 N10 C31 123.0(3) ?
C25 N10 C28 122.2(3) ?
C31 N10 C28 114.0(3) ?
C34 N13 C38 115.7(3) ?
C34 N13 Ag2 122.7(3) ?
C38 N13 Ag2 121.6(3) ?
C36 N14 C39 121.2(3) ?
C36 N14 C42 121.4(3) ?
C39 N14 C42 117.3(3) ?
O6 Cl2 O8 111.7(2) ?
O6 Cl2 O7 113.3(2) ?
O8 Cl2 O7 107.0(2) ?
O6 Cl2 O5 110.2(2) ?
O8 Cl2 O5 108.9(2) ?
O7 Cl2 O5 105.5(2) ?
O2 Cl1 O3 110.53(18) ?
O2 Cl1 O4 110.23(18) ?
O3 Cl1 O4 108.47(17) ?
O2 Cl1 O1 109.70(17) ?
O3 Cl1 O1 108.84(18) ?
O4 Cl1 O1 109.04(17) ?

loop_
_geom_bond_atom_site_label_1
_geom_bond_atom_site_label_2
_geom_bond_site_symmetry_2
_geom_bond_distance
_geom_bond_publ_flag
Ag1 N1 . 2.139(3) yes
Ag1 N5 . 2.139(3) yes
Ag2 N9 . 2.138(3) yes
Ag2 N13 . 2.142(3) yes
C1 N1 . 1.356(5) ?
C1 C2 . 1.387(5) ?
C1 H1 . 0.9300 ?
C2 C3 . 1.430(5) ?
C2 H2 . 0.9300 ?
C3 N2 . 1.384(5) ?
C3 C4 . 1.415(5) ?
C4 C5 . 1.396(5) ?
C4 H4 . 0.9300 ?
C5 N1 . 1.365(5) ?
C5 H5 . 0.9300 ?
C12 N5 . 1.360(5) ?
C12 C13 . 1.360(5) ?
C12 H12 . 0.9300 ?
C13 C14 . 1.416(5) ?
C13 H13 . 0.9300 ?
C14 N6 . 1.372(5) ?
C14 C15 . 1.442(5) ?
C15 C16 . 1.380(5) ?
C15 H15 . 0.9300 ?
C16 N5 . 1.345(5) ?
C16 H16 . 0.9300 ?
C6 N2 . 1.501(5) ?
C6 C7 . 1.539(6) ?
C6 H6A . 0.9700 ?
C6 H6B . 0.9700 ?
C7 C8 . 1.476(7) ?
C7 H7A . 0.9700 ?
C7 H7B . 0.9700 ?
C8 N3 . 1.141(6) ?
C9 N2 . 1.481(5) ?
C9 C10 . 1.525(6) ?
C9 H9A . 0.9600 ?
C9 H9B . 0.9601 ?
C10 C11 . 1.481(6) ?
C10 H10A . 0.9700 ?
C10 H10B . 0.9700 ?
C11 N4 . 1.128(5) ?
C17 N6 . 1.490(5) ?
C17 C18 . 1.570(5) ?
C17 H17A . 0.9700 ?
C17 H17B . 0.9700 ?
C18 C19 . 1.492(7) ?
C18 H18A . 0.9700 ?
C18 H18B . 0.9700 ?
C19 N7 . 1.131(6) ?
C20 N6 . 1.475(5) ?
C20 C21 . 1.550(5) ?
C20 H20A . 0.9700 ?
C20 H20B . 0.9700 ?
C21 C22 . 1.475(6) ?
C21 H21A . 0.9700 ?
C21 H21B . 0.9700 ?
C22 N8 . 1.122(5) ?
C23 N9 . 1.343(5) ?
C23 C24 . 1.409(5) ?
C23 H23 . 0.9300 ?
C24 C25 . 1.451(5) ?
C24 H24 . 0.9300 ?
C25 N10 . 1.371(5) ?
C25 C26 . 1.420(5) ?
C26 C27 . 1.379(5) ?
C26 H26 . 0.9300 ?
C27 N9 . 1.356(5) ?
C27 H27 . 0.9300 ?
C34 N13 . 1.323(5) ?
C34 C35 . 1.402(5) ?
C34 H34 . 0.9300 ?
C35 C36 . 1.433(5) ?
C35 H35 . 0.9300 ?
C36 N14 . 1.358(5) ?
C36 C37 . 1.458(5) ?
C37 C38 . 1.380(5) ?
C37 H37 . 0.9300 ?
C38 N13 . 1.345(5) ?
C38 H38 . 0.9300 ?
C28 N10 . 1.482(5) ?
C28 C29 . 1.550(6) ?
C28 H28A . 0.9700 ?
C28 H28B . 0.9700 ?
C29 C30 . 1.478(6) ?
C29 H29A . 0.9700 ?
C29 H29B . 0.9700 ?
C30 N11 . 1.177(5) ?
C31 N10 . 1.459(5) ?
C31 C32 . 1.553(6) ?
C31 H31A . 0.9700 ?
C31 H31B . 0.9700 ?
C32 C33 . 1.452(6) ?
C32 H32A . 0.9700 ?
C32 H32B . 0.9700 ?
C33 N12 . 1.155(5) ?
C39 N14 . 1.473(5) ?
C39 C40 . 1.526(6) ?
C39 H39A . 0.9700 ?
C39 H39B . 0.9700 ?
C40 C41 . 1.517(7) ?
C40 H40A . 0.9700 ?
C40 H40B . 0.9700 ?
C41 N15 . 1.123(6) ?
C42 N14 . 1.499(5) ?
C42 C43 . 1.533(6) ?
C42 H42A . 0.9700 ?
C42 H42B . 0.9700 ?
C43 C44 . 1.436(7) ?
C43 H43A . 0.9700 ?
C43 H43B . 0.9700 ?
C44 N16 . 1.152(6) ?
Cl2 O6 . 1.396(3) yes
Cl2 O8 . 1.426(3) yes
Cl2 O7 . 1.454(4) yes
Cl2 O5 . 1.460(3) yes
Cl1 O2 . 1.429(3) yes
Cl1 O3 . 1.444(3) yes
Cl1 O4 . 1.452(3) yes
Cl1 O1 . 1.460(3) yes

loop_
_geom_hbond_atom_site_label_D
_geom_hbond_atom_site_label_H
_geom_hbond_atom_site_label_A
_geom_hbond_site_symmetry_A
_geom_hbond_distance_DH
_geom_hbond_distance_HA
_geom_hbond_distance_DA
_geom_hbond_angle_DHA
C4 H4 N4 2_666 0.93 2.59 3.365(6) 141.5
C10 H10A N11 2_667 0.97 2.52 3.362(6) 144.5
C10 H10B O3 . 0.97 2.57 3.346(5) 136.9
C10 H10B N15 2_666 0.97 2.57 3.267(6) 129.4
C17 H17A O7 1_654 0.97 2.52 3.305(5) 137.5
C29 H29A O4 2_667 0.97 2.51 3.307(5) 139.6
C29 H29B N8 2_666 0.97 2.68 3.329(6) 125.0
C32 H32B O4 2_767 0.97 2.61 3.279(5) 126.5
C32 H32B N7 2_776 0.97 2.83 3.474(6) 124.8
C34 H34 O7 1_655 0.93 2.59 3.405(5) 147.2
C35 H35 N16 2_776 0.93 2.54 3.382(6) 151.4
C38 H38 O2 . 0.93 2.53 3.446(5) 167.7
C40 H40A N4 . 0.97 2.59 3.380(6) 138.2
C43 H43A N3 2_776 0.97 2.62 3.457(7) 144.9

loop_
_geom_torsion_atom_site_label_1
_geom_torsion_atom_site_label_2
_geom_torsion_atom_site_label_3
_geom_torsion_atom_site_label_4
_geom_torsion
N1 C1 C2 C3 -0.8(7)
C1 C2 C3 N2 177.7(4)
C1 C2 C3 C4 -0.3(6)
N2 C3 C4 C5 -177.3(4)
C2 C3 C4 C5 0.7(6)
C3 C4 C5 N1 0.0(6)
N5 C12 C13 C14 1.5(6)
C12 C13 C14 N6 177.9(4)
C12 C13 C14 C15 -2.4(5)
N6 C14 C15 C16 -179.3(3)
C13 C14 C15 C16 1.1(5)
C14 C15 C16 N5 1.4(6)
N2 C6 C7 C8 179.7(4)
N2 C9 C10 C11 -66.3(5)
N6 C17 C18 C19 78.6(5)
N6 C20 C21 C22 74.1(5)
N9 C23 C24 C25 0.6(6)
C23 C24 C25 N10 -178.0(4)
C23 C24 C25 C26 1.9(5)
N10 C25 C26 C27 176.5(4)
C24 C25 C26 C27 -3.4(6)
C25 C26 C27 N9 2.7(6)
N13 C34 C35 C36 -3.4(7)
C34 C35 C36 N14 -179.2(4)
C34 C35 C36 C37 0.7(6)
N14 C36 C37 C38 -179.9(4)
C35 C36 C37 C38 0.2(6)
C36 C37 C38 N13 1.2(7)
N10 C28 C29 C30 -168.5(3)
N10 C31 C32 C33 -173.9(3)
N14 C39 C40 C41 -179.8(4)
N14 C42 C43 C44 64.4(5)
C2 C1 N1 C5 1.5(6)
C2 C1 N1 Ag1 -174.1(3)
C4 C5 N1 C1 -1.1(6)
C4 C5 N1 Ag1 174.7(3)
C4 C3 N2 C9 -3.2(6)
C2 C3 N2 C9 178.9(4)
C4 C3 N2 C6 -177.3(4)
C2 C3 N2 C6 4.8(6)
C10 C9 N2 C3 97.1(5)
C10 C9 N2 C6 -88.6(4)
C7 C6 N2 C3 -84.7(5)
C7 C6 N2 C9 101.0(4)
C15 C16 N5 C12 -2.4(6)
C15 C16 N5 Ag1 173.1(3)
C13 C12 N5 C16 0.9(5)
C13 C12 N5 Ag1 -174.6(3)
C13 C14 N6 C20 9.2(6)
C15 C14 N6 C20 -170.4(3)
C13 C14 N6 C17 -165.4(3)
C15 C14 N6 C17 15.0(5)
C21 C20 N6 C14 -96.1(4)
C21 C20 N6 C17 78.8(4)
C18 C17 N6 C14 -101.7(4)
C18 C17 N6 C20 83.5(4)
C24 C23 N9 C27 -1.5(6)
C24 C23 N9 Ag2 166.3(3)
C26 C27 N9 C23 -0.2(6)
C26 C27 N9 Ag2 -167.6(3)
C26 C25 N10 C31 -165.0(4)
C24 C25 N10 C31 14.9(6)
C26 C25 N10 C28 4.0(6)
C24 C25 N10 C28 -176.1(4)
C32 C31 N10 C25 -94.3(5)
C32 C31 N10 C28 95.9(4)
C29 C28 N10 C25 -84.5(4)
C29 C28 N10 C31 85.4(4)
C35 C34 N13 C38 4.6(7)
C35 C34 N13 Ag2 -175.5(3)
C37 C38 N13 C34 -3.5(7)
C37 C38 N13 Ag2 176.6(3)
C35 C36 N14 C39 179.3(4)
C37 C36 N14 C39 -0.6(6)
C35 C36 N14 C42 2.3(6)
C37 C36 N14 C42 -177.6(4)
C40 C39 N14 C36 79.6(5)
C40 C39 N14 C42 -103.2(4)
C43 C42 N14 C36 -101.7(5)
C43 C42 N14 C39 81.1(5)
